data_1503731
loop_
_publ_author_name
'Meng, Xiangtai'
'Huang, You'
'Chen, Ruyu'

_publ_section_title
;
 Bifunctional phosphine-catalyzed domino reaction: highly stereoselective
 synthesis of cis-2,3-dihydrobenzofurans from salicyl N-thiophosphinyl
 imines and allenes.
;
_journal_issue 1
_journal_name_full 'Organic letters'
_journal_page_first 137
_journal_page_last 140
_journal_paper_doi 10.1021/ol802453c
_journal_volume 11
_journal_year 2009
_chemical_formula_sum 'C23 H24 N O P S'
_chemical_formula_weight 393.46
_chemical_name_systematic
; 
 ? 
;
_space_group_IT_number 19
_symmetry_cell_setting orthorhombic
_symmetry_space_group_name_Hall 'P 2ac 2ab'
_symmetry_space_group_name_H-M 'P 21 21 21'
_atom_sites_solution_hydrogens geom
_atom_sites_solution_primary direct
_atom_sites_solution_secondary difmap
_audit_creation_method SHELXL-97
_cell_angle_alpha 90.00
_cell_angle_beta 90.00
_cell_angle_gamma 90.00
_cell_formula_units_Z 4
_cell_length_a 11.549(3)
_cell_length_b 13.094(3)
_cell_length_c 14.467(3)
_cell_measurement_reflns_used 3233
_cell_measurement_temperature 294(2)
_cell_measurement_theta_max 22.73
_cell_measurement_theta_min 2.26
_cell_volume 2187.7(9)
_computing_cell_refinement 'Bruker SMART'
_computing_data_collection 'Bruker SMART'
_computing_data_reduction 'Bruker SAINT'
_computing_molecular_graphics 'Bruker SHELXTL'
_computing_publication_material 'Bruker SHELXTL'
_computing_structure_refinement 'SHELXL-97 (Sheldrick, 1997)'
_computing_structure_solution 'SHELXS-97 (Sheldrick, 1990)'
_diffrn_ambient_temperature 294(2)
_diffrn_measured_fraction_theta_full 1.000
_diffrn_measured_fraction_theta_max 1.000
_diffrn_measurement_device_type 'CCD area detector'
_diffrn_measurement_method 'phi and omega scans'
_diffrn_radiation_monochromator graphite
_diffrn_radiation_source 'fine-focus sealed tube'
_diffrn_radiation_type MoK\a
_diffrn_radiation_wavelength 0.71073
_diffrn_reflns_av_R_equivalents 0.0472
_diffrn_reflns_av_sigmaI/netI 0.0497
_diffrn_reflns_limit_h_max 13
_diffrn_reflns_limit_h_min -9
_diffrn_reflns_limit_k_max 15
_diffrn_reflns_limit_k_min -15
_diffrn_reflns_limit_l_max 15
_diffrn_reflns_limit_l_min -17
_diffrn_reflns_number 11374
_diffrn_reflns_theta_full 25.02
_diffrn_reflns_theta_max 25.02
_diffrn_reflns_theta_min 2.10
_exptl_absorpt_coefficient_mu 0.233
_exptl_absorpt_correction_T_max 0.9907
_exptl_absorpt_correction_T_min 0.9549
_exptl_absorpt_correction_type multi-scan
_exptl_absorpt_process_details SADABS
_exptl_crystal_density_diffrn 1.195
_exptl_crystal_density_meas ?
_exptl_crystal_density_method 'not measured'
_exptl_crystal_F_000 832
_exptl_crystal_size_max 0.20
_exptl_crystal_size_mid 0.18
_exptl_crystal_size_min 0.04
_refine_diff_density_max 0.277
_refine_diff_density_min -0.199
_refine_diff_density_rms 0.038
_refine_ls_abs_structure_details 'Flack H D (1983), Acta Cryst. A39, 876-881'
_refine_ls_abs_structure_Flack -0.04(10)
_refine_ls_extinction_method none
_refine_ls_goodness_of_fit_ref 1.004
_refine_ls_hydrogen_treatment constr
_refine_ls_matrix_type full
_refine_ls_number_parameters 248
_refine_ls_number_reflns 3855
_refine_ls_number_restraints 18
_refine_ls_restrained_S_all 1.022
_refine_ls_R_factor_all 0.0615
_refine_ls_R_factor_gt 0.0400
_refine_ls_shift/su_max 0.001
_refine_ls_shift/su_mean 0.000
_refine_ls_structure_factor_coef Fsqd
_refine_ls_weighting_details 'calc w=1/[\s^2^(Fo^2^)+(0.0615P)^2^+0.0000P] where P=(Fo^2^+2Fc^2^)/3'
_refine_ls_weighting_scheme calc
_refine_ls_wR_factor_gt 0.0957
_refine_ls_wR_factor_ref 0.1082
_reflns_number_gt 2942
_reflns_number_total 3855
_reflns_threshold_expression >2sigma(I)
_cod_data_source_file ol802453c_si_003.cif
_cod_data_source_block 071211c
_cod_depositor_comments
;
The following automatic conversions were performed:

'_symmetry_cell_setting' value 'Orthorhombic' changed to
'orthorhombic' according to
/home/saulius/struct/CIF-dictionaries/cif_core.dic dictionary named
'cif_core.dic' version 2.4.2 from
2011-04-26.

'_exptl_absorpt_correction_type' value 'MULTI-SCAN'
changed to 'multi-scan' according to
/home/saulius/struct/CIF-dictionaries/cif_core.dic dictionary named
'cif_core.dic' version 2.4.2 from
2011-04-26.

'_refine_ls_hydrogen_treatment' value 'CONSTR' changed
to 'constr' according to
/home/saulius/struct/CIF-dictionaries/cif_core.dic dictionary named
'cif_core.dic' version 2.4.2 from 2011-04-26.

Automatic conversion script
Id: cif_fix_values 1715 2011-07-08 13:25:40Z adriana 

The following automatic conversions were performed:

'_exptl_crystal_density_meas' value 'NONE' was changed to '?' - the
value is perceived as not measured.

Automatic conversion script
Id: cif_fix_values 3008 2015-01-20 13:52:24Z robertas 
;
_cod_original_cell_volume 2187.9(8)
_cod_original_sg_symbol_H-M P2(1)2(1)2(1)
_cod_database_code 1503731

loop_
_symmetry_equiv_pos_as_xyz
'x, y, z'
'-x+1/2, -y, z+1/2'
'-x, y+1/2, -z+1/2'
'x+1/2, -y+1/2, -z'

loop_
_atom_site_label
_atom_site_type_symbol
_atom_site_fract_x
_atom_site_fract_y
_atom_site_fract_z
_atom_site_U_iso_or_equiv
_atom_site_adp_type
_atom_site_occupancy
_atom_site_symmetry_multiplicity
_atom_site_calc_flag
_atom_site_refinement_flags
P1 P 0.05776(7) 0.32865(6) 1.03405(5) 0.0414(2) Uani 1 1 d .
S1 S -0.07579(7) 0.41884(6) 1.04693(6) 0.0561(2) Uani 1 1 d .
O1 O 0.1643(2) 0.1358(2) 0.80626(16) 0.0716(7) Uani 1 1 d .
H1 H 0.1655 0.1711 0.8530 0.107 Uiso 1 1 calc R
N1 N 0.0769(2) 0.27463(17) 0.92776(14) 0.0436(6) Uani 1 1 d .
C1 C 0.1942(2) 0.3888(2) 1.0601(2) 0.0461(8) Uani 1 1 d .
C2 C 0.2784(3) 0.4089(3) 0.9933(2) 0.0621(9) Uani 1 1 d .
H2 H 0.2663 0.3893 0.9323 0.074 Uiso 1 1 calc R
C3 C 0.3797(3) 0.4580(3) 1.0178(3) 0.0751(11) Uani 1 1 d .
H3 H 0.4357 0.4707 0.9730 0.090 Uiso 1 1 calc R
C4 C 0.3989(3) 0.4880(3) 1.1069(3) 0.0743(11) Uani 1 1 d .
H4 H 0.4671 0.5218 1.1224 0.089 Uiso 1 1 calc R
C5 C 0.3166(3) 0.4680(3) 1.1740(3) 0.0716(11) Uani 1 1 d .
H5 H 0.3292 0.4881 1.2348 0.086 Uiso 1 1 calc R
C6 C 0.2159(3) 0.4181(3) 1.1502(2) 0.0605(9) Uani 1 1 d .
H6 H 0.1613 0.4039 1.1957 0.073 Uiso 1 1 calc R
C7 C 0.0551(3) 0.2188(2) 1.10971(17) 0.0443(7) Uani 1 1 d .
C8 C -0.0319(3) 0.2077(3) 1.1759(2) 0.0619(9) Uani 1 1 d .
H8 H -0.0896 0.2569 1.1815 0.074 Uiso 1 1 calc R
C9 C -0.0317(5) 0.1233(3) 1.2330(2) 0.0824(13) Uani 1 1 d .
H9 H -0.0902 0.1151 1.2767 0.099 Uiso 1 1 calc R
C10 C 0.0537(5) 0.0515(3) 1.2259(3) 0.0868(13) Uani 1 1 d .
H10 H 0.0535 -0.0046 1.2653 0.104 Uiso 1 1 calc R
C11 C 0.1395(4) 0.0614(3) 1.1611(3) 0.0807(12) Uani 1 1 d .
H11 H 0.1966 0.0116 1.1563 0.097 Uiso 1 1 calc R
C12 C 0.1419(3) 0.1456(3) 1.1025(2) 0.0603(9) Uani 1 1 d .
H12 H 0.2007 0.1528 1.0590 0.072 Uiso 1 1 calc R
C13 C 0.0013(3) 0.2943(2) 0.86387(19) 0.0442(7) Uani 1 1 d .
H13 H -0.0559 0.3422 0.8767 0.053 Uiso 1 1 calc R
C14 C 0.0007(3) 0.2462(2) 0.77419(18) 0.0428(7) Uani 1 1 d .
C15 C 0.0780(3) 0.1681(3) 0.74976(18) 0.0500(8) Uani 1 1 d .
C16 C 0.0643(3) 0.1197(3) 0.6647(2) 0.0598(9) Uani 1 1 d .
H16 H 0.1139 0.0667 0.6483 0.072 Uiso 1 1 calc R
C17 C -0.0224(3) 0.1497(3) 0.6045(2) 0.0536(8) Uani 1 1 d .
H17 H -0.0297 0.1159 0.5482 0.064 Uiso 1 1 calc R
C18 C -0.0997(3) 0.2292(2) 0.62508(18) 0.0457(7) Uani 1 1 d .
C19 C -0.0863(3) 0.2743(2) 0.71109(19) 0.0455(7) Uani 1 1 d .
H19 H -0.1375 0.3258 0.7280 0.055 Uiso 1 1 calc R
C20 C -0.1976(3) 0.2600(3) 0.5596(2) 0.0577(9) Uani 1 1 d .
C21 C -0.2050(4) 0.3747(3) 0.5510(3) 0.1097(16) Uani 1 1 d U
H21A H -0.2203 0.4040 0.6106 0.165 Uiso 1 1 calc R
H21B H -0.2665 0.3923 0.5093 0.165 Uiso 1 1 calc R
H21C H -0.1331 0.4008 0.5276 0.165 Uiso 1 1 calc R
C22 C -0.1849(4) 0.2139(4) 0.4632(3) 0.0970(14) Uani 1 1 d U
H22A H -0.2483 0.2358 0.4251 0.145 Uiso 1 1 calc R
H22B H -0.1853 0.1407 0.4677 0.145 Uiso 1 1 calc R
H22C H -0.1133 0.2361 0.4363 0.145 Uiso 1 1 calc R
C23 C -0.3127(4) 0.2203(4) 0.5995(3) 0.1065(16) Uani 1 1 d U
H23A H -0.3240 0.2480 0.6603 0.160 Uiso 1 1 calc R
H23B H -0.3104 0.1471 0.6030 0.160 Uiso 1 1 calc R
H23C H -0.3754 0.2410 0.5601 0.160 Uiso 1 1 calc R

loop_
_atom_site_aniso_label
_atom_site_aniso_U_11
_atom_site_aniso_U_22
_atom_site_aniso_U_33
_atom_site_aniso_U_23
_atom_site_aniso_U_13
_atom_site_aniso_U_12
P1 0.0394(4) 0.0495(4) 0.0352(4) -0.0018(3) -0.0007(4) 0.0027(4)
S1 0.0502(5) 0.0648(5) 0.0534(5) -0.0106(4) -0.0057(4) 0.0153(4)
O1 0.0589(15) 0.099(2) 0.0572(15) -0.0095(13) -0.0111(12) 0.0285(15)
N1 0.0416(14) 0.0529(14) 0.0363(12) -0.0023(11) 0.0028(12) -0.0005(13)
C1 0.0407(17) 0.0492(17) 0.0483(18) -0.0033(14) 0.0003(14) 0.0043(14)
C2 0.055(2) 0.070(2) 0.061(2) -0.0136(17) 0.0181(18) -0.0046(18)
C3 0.049(2) 0.078(3) 0.099(3) -0.008(2) 0.024(2) -0.0061(19)
C4 0.044(2) 0.069(2) 0.110(3) -0.003(2) -0.008(2) -0.0074(18)
C5 0.064(2) 0.084(3) 0.066(2) -0.003(2) -0.021(2) -0.009(2)
C6 0.053(2) 0.077(2) 0.0513(19) 0.0001(17) -0.0035(16) -0.0066(19)
C7 0.0426(17) 0.0533(17) 0.0368(14) -0.0005(12) -0.0068(15) -0.0069(16)
C8 0.074(2) 0.066(2) 0.0463(17) -0.0046(16) 0.0083(18) -0.0073(19)
C9 0.119(4) 0.084(3) 0.045(2) 0.008(2) 0.015(2) -0.034(3)
C10 0.121(4) 0.079(3) 0.061(2) 0.030(2) -0.022(3) -0.016(3)
C11 0.083(3) 0.072(3) 0.088(3) 0.020(2) -0.030(3) 0.007(2)
C12 0.052(2) 0.068(2) 0.061(2) 0.0107(17) -0.0052(17) 0.0059(18)
C13 0.0461(18) 0.0465(16) 0.0401(16) -0.0025(13) 0.0004(15) 0.0050(14)
C14 0.0436(17) 0.0503(17) 0.0346(14) -0.0002(13) -0.0010(14) 0.0005(15)
C15 0.0406(18) 0.069(2) 0.0407(16) 0.0006(15) 0.0011(14) 0.0100(18)
C16 0.0519(19) 0.074(2) 0.0540(18) -0.0126(16) 0.0038(18) 0.0231(19)
C17 0.0494(19) 0.071(2) 0.0402(16) -0.0137(15) 0.0013(15) 0.0104(17)
C18 0.0422(18) 0.0574(18) 0.0374(15) -0.0016(14) 0.0022(13) 0.0017(15)
C19 0.0442(18) 0.0484(16) 0.0438(15) -0.0063(13) 0.0010(14) 0.0090(15)
C20 0.058(2) 0.071(2) 0.0440(18) -0.0106(16) -0.0056(16) 0.0110(17)
C21 0.140(4) 0.082(3) 0.107(3) -0.006(3) -0.074(3) 0.022(3)
C22 0.103(3) 0.125(3) 0.064(2) -0.021(2) -0.031(2) 0.021(3)
C23 0.065(3) 0.153(4) 0.101(3) 0.001(3) -0.014(2) -0.003(3)

loop_
_atom_type_symbol
_atom_type_description
_atom_type_scat_dispersion_real
_atom_type_scat_dispersion_imag
_atom_type_scat_source
C C 0.0033 0.0016 'International Tables Vol C Tables 4.2.6.8 and 6.1.1.4'
H H 0.0000 0.0000 'International Tables Vol C Tables 4.2.6.8 and 6.1.1.4'
N N 0.0061 0.0033 'International Tables Vol C Tables 4.2.6.8 and 6.1.1.4'
O O 0.0106 0.0060 'International Tables Vol C Tables 4.2.6.8 and 6.1.1.4'
P P 0.1023 0.0942 'International Tables Vol C Tables 4.2.6.8 and 6.1.1.4'
S S 0.1246 0.1234 'International Tables Vol C Tables 4.2.6.8 and 6.1.1.4'

loop_
_geom_angle_atom_site_label_1
_geom_angle_atom_site_label_2
_geom_angle_atom_site_label_3
_geom_angle
N1 P1 C1 104.83(13)
N1 P1 C7 102.58(12)
C1 P1 C7 103.67(13)
N1 P1 S1 116.05(9)
C1 P1 S1 114.02(10)
C7 P1 S1 114.23(11)
C15 O1 H1 109.5
C13 N1 P1 118.2(2)
C6 C1 C2 118.3(3)
C6 C1 P1 118.5(2)
C2 C1 P1 123.2(2)
C3 C2 C1 120.1(3)
C3 C2 H2 120.0
C1 C2 H2 120.0
C4 C3 C2 120.9(3)
C4 C3 H3 119.5
C2 C3 H3 119.5
C3 C4 C5 119.7(3)
C3 C4 H4 120.1
C5 C4 H4 120.1
C6 C5 C4 119.6(3)
C6 C5 H5 120.2
C4 C5 H5 120.2
C5 C6 C1 121.4(3)
C5 C6 H6 119.3
C1 C6 H6 119.3
C12 C7 C8 120.0(3)
C12 C7 P1 119.4(2)
C8 C7 P1 120.7(2)
C9 C8 C7 119.5(4)
C9 C8 H8 120.3
C7 C8 H8 120.3
C10 C9 C8 120.5(4)
C10 C9 H9 119.8
C8 C9 H9 119.8
C9 C10 C11 120.6(4)
C9 C10 H10 119.7
C11 C10 H10 119.7
C10 C11 C12 120.4(4)
C10 C11 H11 119.8
C12 C11 H11 119.8
C11 C12 C7 119.1(3)
C11 C12 H12 120.5
C7 C12 H12 120.5
N1 C13 C14 123.9(3)
N1 C13 H13 118.0
C14 C13 H13 118.0
C15 C14 C19 118.8(3)
C15 C14 C13 122.8(3)
C19 C14 C13 118.3(3)
O1 C15 C16 118.2(3)
O1 C15 C14 122.9(3)
C16 C15 C14 118.8(3)
C17 C16 C15 120.6(3)
C17 C16 H16 119.7
C15 C16 H16 119.7
C16 C17 C18 122.5(3)
C16 C17 H17 118.8
C18 C17 H17 118.8
C19 C18 C17 115.8(3)
C19 C18 C20 121.8(3)
C17 C18 C20 122.3(3)
C18 C19 C14 123.5(3)
C18 C19 H19 118.3
C14 C19 H19 118.3
C21 C20 C22 108.9(3)
C21 C20 C18 110.9(3)
C22 C20 C18 113.0(3)
C21 C20 C23 108.5(4)
C22 C20 C23 106.9(3)
C18 C20 C23 108.5(3)
C20 C21 H21A 109.5
C20 C21 H21B 109.5
H21A C21 H21B 109.5
C20 C21 H21C 109.5
H21A C21 H21C 109.5
H21B C21 H21C 109.5
C20 C22 H22A 109.5
C20 C22 H22B 109.5
H22A C22 H22B 109.5
C20 C22 H22C 109.5
H22A C22 H22C 109.5
H22B C22 H22C 109.5
C20 C23 H23A 109.5
C20 C23 H23B 109.5
H23A C23 H23B 109.5
C20 C23 H23C 109.5
H23A C23 H23C 109.5
H23B C23 H23C 109.5

loop_
_geom_bond_atom_site_label_1
_geom_bond_atom_site_label_2
_geom_bond_distance
P1 N1 1.707(2)
P1 C1 1.801(3)
P1 C7 1.808(3)
P1 S1 1.9515(11)
O1 C15 1.357(3)
O1 H1 0.8200
N1 C13 1.297(3)
C1 C6 1.382(4)
C1 C2 1.396(4)
C2 C3 1.381(5)
C2 H2 0.9300
C3 C4 1.365(5)
C3 H3 0.9300
C4 C5 1.384(5)
C4 H4 0.9300
C5 C6 1.378(5)
C5 H5 0.9300
C6 H6 0.9300
C7 C12 1.391(4)
C7 C8 1.396(4)
C8 C9 1.381(5)
C8 H8 0.9300
C9 C10 1.366(6)
C9 H9 0.9300
C10 C11 1.371(6)
C10 H10 0.9300
C11 C12 1.390(5)
C11 H11 0.9300
C12 H12 0.9300
C13 C14 1.442(4)
C13 H13 0.9300
C14 C15 1.402(4)
C14 C19 1.406(4)
C15 C16 1.393(4)
C16 C17 1.385(4)
C16 H16 0.9300
C17 C18 1.403(4)
C17 H17 0.9300
C18 C19 1.386(4)
C18 C20 1.529(4)
C19 H19 0.9300
C20 C21 1.510(5)
C20 C22 1.526(4)
C20 C23 1.540(5)
C21 H21A 0.9600
C21 H21B 0.9600
C21 H21C 0.9600
C22 H22A 0.9600
C22 H22B 0.9600
C22 H22C 0.9600
C23 H23A 0.9600
C23 H23B 0.9600
C23 H23C 0.9600

loop_
_geom_hbond_atom_site_label_D
_geom_hbond_atom_site_label_H
_geom_hbond_atom_site_label_A
_geom_hbond_distance_DH
_geom_hbond_distance_HA
_geom_hbond_distance_DA
_geom_hbond_angle_DHA
O1 H1 N1 0.82 2.01 2.723(3) 144.6

loop_
_geom_torsion_atom_site_label_1
_geom_torsion_atom_site_label_2
_geom_torsion_atom_site_label_3
_geom_torsion_atom_site_label_4
_geom_torsion
C1 P1 N1 C13 -128.5(2)
C7 P1 N1 C13 123.5(2)
S1 P1 N1 C13 -1.7(3)
N1 P1 C1 C6 -164.7(2)
C7 P1 C1 C6 -57.5(3)
S1 P1 C1 C6 67.3(3)
N1 P1 C1 C2 16.5(3)
C7 P1 C1 C2 123.8(3)
S1 P1 C1 C2 -111.4(3)
C6 C1 C2 C3 -0.7(5)
P1 C1 C2 C3 178.1(3)
C1 C2 C3 C4 -0.4(5)
C2 C3 C4 C5 0.9(6)
C3 C4 C5 C6 -0.1(6)
C4 C5 C6 C1 -1.0(6)
C2 C1 C6 C5 1.4(5)
P1 C1 C6 C5 -177.5(3)
N1 P1 C7 C12 49.4(3)
C1 P1 C7 C12 -59.5(3)
S1 P1 C7 C12 175.8(2)
N1 P1 C7 C8 -131.6(2)
C1 P1 C7 C8 119.5(2)
S1 P1 C7 C8 -5.2(3)
C12 C7 C8 C9 -0.8(5)
P1 C7 C8 C9 -179.8(3)
C7 C8 C9 C10 0.9(5)
C8 C9 C10 C11 -0.9(6)
C9 C10 C11 C12 0.9(6)
C10 C11 C12 C7 -0.8(6)
C8 C7 C12 C11 0.8(5)
P1 C7 C12 C11 179.8(3)
P1 N1 C13 C14 -173.8(2)
N1 C13 C14 C15 4.4(5)
N1 C13 C14 C19 179.9(3)
C19 C14 C15 O1 -179.8(3)
C13 C14 C15 O1 -4.2(5)
C19 C14 C15 C16 -1.4(5)
C13 C14 C15 C16 174.2(3)
O1 C15 C16 C17 179.9(3)
C14 C15 C16 C17 1.5(5)
C15 C16 C17 C18 0.2(5)
C16 C17 C18 C19 -1.9(5)
C16 C17 C18 C20 -178.2(3)
C17 C18 C19 C14 2.0(4)
C20 C18 C19 C14 178.3(3)
C15 C14 C19 C18 -0.4(5)
C13 C14 C19 C18 -176.1(3)
C19 C18 C20 C21 48.1(5)
C17 C18 C20 C21 -135.8(4)
C19 C18 C20 C22 170.6(3)
C17 C18 C20 C22 -13.3(5)
C19 C18 C20 C23 -71.0(4)
C17 C18 C20 C23 105.1(4)
